data_7060704
loop_
_publ_author_name
'Grytsai, Oleksandr'
'Gon\,calves, Leticia Christina Pires'
'Bardovskyi, Rostyslav'
'Hamouda-Tekaya, Nedra'
'Rocchi, St\'ephane'
'Ronco, Cyril'
'Benhida, Rachid'

_publ_section_title
;
 Arylbiamidines: synthesis and structural studies en route to anticancer
 applications
;
_journal_issue 27
_journal_name_full 'New Journal of Chemistry'
_journal_page_first 11893
_journal_page_last 11897
_journal_paper_doi 10.1039/D1NJ01943K
_journal_volume 45
_journal_year 2021
_chemical_formula_moiety 'C13 H15 N5 S'
_chemical_formula_sum 'C13 H15 N5 S'
_chemical_formula_weight 273.36
_space_group_crystal_system monoclinic
_space_group_IT_number 14
_space_group_name_Hall '-P 2ybc'
_space_group_name_H-M_alt 'P 1 21/c 1'
_atom_sites_solution_hydrogens geom
_audit_creation_date 2020-06-18
_audit_creation_method
;
Olex2 1.2
(compiled 2018.05.29 svn.r3510 for OlexSys, GUI svn.r5506)
;
_audit_update_record
;
2020-11-05 deposited with the CCDC.	2021-05-26 downloaded from the CCDC.
;
_cell_angle_alpha 90
_cell_angle_beta 91.519(4)
_cell_angle_gamma 90
_cell_formula_units_Z 4
_cell_length_a 9.8884(4)
_cell_length_b 10.9455(5)
_cell_length_c 12.6252(5)
_cell_measurement_reflns_used 4566
_cell_measurement_temperature 295
_cell_measurement_theta_max 72.3470
_cell_measurement_theta_min 4.4220
_cell_volume 1365.99(10)
_computing_cell_refinement 'CrysAlisPro 1.171.40.79a (Rigaku OD, 2020)'
_computing_data_collection 'CrysAlisPro 1.171.40.79a (Rigaku OD, 2020)'
_computing_data_reduction 'CrysAlisPro 1.171.40.79a (Rigaku OD, 2020)'
_computing_molecular_graphics 'Olex2 (Dolomanov et al., 2009)'
_computing_publication_material 'Olex2 (Dolomanov et al., 2009)'
_computing_structure_refinement 'ShelXL (Sheldrick, 2015)'
_diffrn_ambient_temperature 295
_diffrn_detector 'CCD plate'
_diffrn_detector_area_resol_mean 5.3048
_diffrn_detector_type AtlasS2
_diffrn_measured_fraction_theta_full 0.999
_diffrn_measured_fraction_theta_max 0.987
_diffrn_measurement_details
;
List of Runs (angles in degrees, time in seconds):

  # Type    Start    End  Width  t~exp~   \w     \q     \k     \f   Frames
#--------------------------------------------------------------------------
  1  \w   -115.00 -48.00   1.00    1.00    --  -40.16 -37.00  40.00   67
  2  \w    -60.00  31.00   1.00    1.00    --  -40.16  37.00-163.00   91
  3  \w     -9.00  16.00   1.00    1.00    --   40.16 -37.00  40.00   25
  4  \w     70.00 115.00   1.00    1.00    --   40.16  37.00-163.00   45
  5  \w    129.00 174.00   1.00   20.00    --  105.59  37.00-163.00   45
  6  \w     62.00 122.00   1.00   20.00    --  105.59 -37.00  40.00   60
  7  \w    -82.00 -51.00   1.00    1.00    --  -40.16 -38.00-150.00   31
  8  \w    -59.00 -22.00   1.00    1.00    --  -40.16 -38.00 -60.00   37
  9  \w    -63.00 -35.00   1.00    1.00    --  -40.16 -19.00 -90.00   28
 10  \w   -111.00 -13.00   1.00    1.00    --  -40.16 -57.00 -90.00   98
 11  \w     35.00  60.00   1.00    1.00    --   40.16  38.00 -30.00   25
 12  \w     23.00  86.00   1.00    1.00    --   40.16-125.00 -90.00   63
 13  \w     27.00  94.00   1.00    1.00    --   40.16-125.00-180.00   67
 14  \w     74.00 102.00   1.00   20.00    --  105.59  77.00 -60.00   28
 15  \w    146.00 177.00   1.00   20.00    --  105.59  61.00-120.00   31
 16  \w     25.00 109.00   1.00   20.00    --  105.59 -94.00  90.00   84
 17  \w    110.00 137.00   1.00   20.00    --  105.59 125.00-180.00   27
 18  \w     96.00 124.00   1.00   20.00    --  105.59 125.00  90.00   28
 19  \w     76.00 103.00   1.00   20.00    --  105.59  61.00 -90.00   27
 20  \w     77.00 105.00   1.00   20.00    --  105.59  61.00 -60.00   28
 21  \w     76.00 104.00   1.00   20.00    --  105.59  61.00 -30.00   28
 22  \w     74.00 100.00   1.00   20.00    --  105.59  77.00 -90.00   26
 23  \w     76.00 145.00   1.00   20.00    --  105.59  61.00-120.00   69
 24  \w     77.00 105.00   1.00   20.00    --  105.59  58.00 -78.99   28
 25  \w     75.00 100.00   1.00   20.00    --  105.59  77.00-150.00   25
 26  \w    118.00 143.00   1.00   20.00    --  105.59  77.00-150.00   25
 27  \w     75.00 103.00   1.00   20.00    --  105.59  75.00 -67.53   28
 28  \w     80.00 130.00   1.00   20.00    --  105.59  45.00   0.00   50
 29  \w     74.00 102.00   1.00   20.00    --  105.59  77.00-120.00   28
 30  \w    149.00 178.00   1.00   20.00    --  105.59 125.00  30.00   29
 31  \w     23.00  95.00   1.00   20.00    --  105.59 -94.00-150.00   72
 32  \w     73.00 100.00   1.00   20.00    --  105.59  77.00 -30.00   27
 33  \w     79.00 107.00   1.00   20.00    --  105.59  30.00 -30.00   28
 34  \w     81.00 176.00   1.00   20.00    --  105.59  45.00 -90.00   95
 35  \w     83.00 116.00   1.00   20.00    --  105.59  45.00 -30.00   33
 36  \w    122.00 163.00   1.00   20.00    --  105.59  45.00 -30.00   41
 37  \w     81.00 106.00   1.00   20.00    --  105.59  45.00 -36.04   25
 38  \w    113.00 138.00   1.00   20.00    --  105.59  77.00 -60.00   25
 39  \w    115.00 178.00   1.00   20.00    --  105.59  61.00   0.00   63
 40  \w     33.00 111.00   1.00   20.00    --  105.59 -45.00-150.00   78
;
_diffrn_measurement_device 'four-circle diffractometer'
_diffrn_measurement_device_type 'SuperNova, Dual, Cu at home/near, AtlasS2'
_diffrn_measurement_method '\w scans'
_diffrn_orient_matrix_type 'CrysAlisPro convention (1999,Acta A55,543-557)'
_diffrn_orient_matrix_UB_11 -0.0680615000
_diffrn_orient_matrix_UB_12 -0.0301162000
_diffrn_orient_matrix_UB_13 0.1053017000
_diffrn_orient_matrix_UB_21 -0.1321597000
_diffrn_orient_matrix_UB_22 0.0594253000
_diffrn_orient_matrix_UB_23 -0.0418839000
_diffrn_orient_matrix_UB_31 -0.0468496000
_diffrn_orient_matrix_UB_32 -0.1238932000
_diffrn_orient_matrix_UB_33 -0.0455128000
_diffrn_radiation_monochromator mirror
_diffrn_radiation_probe x-ray
_diffrn_radiation_type CuK\a
_diffrn_radiation_wavelength 1.54184
_diffrn_reflns_av_R_equivalents 0.0474
_diffrn_reflns_av_unetI/netI 0.0340
_diffrn_reflns_Laue_measured_fraction_full 0.999
_diffrn_reflns_Laue_measured_fraction_max 0.987
_diffrn_reflns_limit_h_max 10
_diffrn_reflns_limit_h_min -12
_diffrn_reflns_limit_k_max 13
_diffrn_reflns_limit_k_min -13
_diffrn_reflns_limit_l_max 15
_diffrn_reflns_limit_l_min -15
_diffrn_reflns_number 12086
_diffrn_reflns_point_group_measured_fraction_full 0.999
_diffrn_reflns_point_group_measured_fraction_max 0.987
_diffrn_reflns_theta_full 67.684
_diffrn_reflns_theta_max 72.626
_diffrn_reflns_theta_min 4.473
_diffrn_source 'micro-focus sealed X-ray tube'
_diffrn_source_type 'SuperNova (Cu) X-ray Source'
_exptl_absorpt_coefficient_mu 2.054
_exptl_absorpt_correction_T_max 1.00000
_exptl_absorpt_correction_T_min 0.92169
_exptl_absorpt_correction_type multi-scan
_exptl_absorpt_process_details
;
CrysAlisPro 1.171.40.79a (Rigaku Oxford Diffraction, 2020)
Empirical absorption correction using spherical harmonics,
 implemented in SCALE3 ABSPACK scaling algorithm.
;
_exptl_crystal_colour colourless
_exptl_crystal_colour_primary colourless
_exptl_crystal_density_diffrn 1.329
_exptl_crystal_description prism
_exptl_crystal_F_000 576
_exptl_crystal_size_max 0.16
_exptl_crystal_size_mid 0.1
_exptl_crystal_size_min 0.06
_refine_diff_density_max 0.246
_refine_diff_density_min -0.245
_refine_diff_density_rms 0.046
_refine_ls_extinction_method none
_refine_ls_goodness_of_fit_ref 1.025
_refine_ls_hydrogen_treatment constr
_refine_ls_matrix_type full
_refine_ls_number_parameters 174
_refine_ls_number_reflns 2689
_refine_ls_number_restraints 0
_refine_ls_restrained_S_all 1.025
_refine_ls_R_factor_all 0.0618
_refine_ls_R_factor_gt 0.0436
_refine_ls_shift/su_max 0.000
_refine_ls_shift/su_mean 0.000
_refine_ls_structure_factor_coef Fsqd
_refine_ls_weighting_details 'w=1/[\s^2^(Fo^2^)+(0.0723P)^2^+0.2669P] where P=(Fo^2^+2Fc^2^)/3'
_refine_ls_weighting_scheme calc
_refine_ls_wR_factor_gt 0.1128
_refine_ls_wR_factor_ref 0.1294
_reflns_Friedel_coverage 0.000
_reflns_number_gt 2062
_reflns_number_total 2689
_reflns_threshold_expression 'I > 2\s(I)'
_cod_data_source_file d1nj01943k2.cif
_cod_data_source_block mtf303
_cod_depositor_comments 'Adding full bibliography for 7060704.cif.'
_cod_original_cell_volume 1365.98(10)
_cod_database_code 7060704
_shelx_shelxl_version_number 2016/4
_shelx_space_group_comment
;
The symmetry employed for this shelxl refinement is uniquely defined
by the following loop, which should always be used as a source of
symmetry information in preference to the above space-group names.
They are only intended as comments.
;
_shelx_estimated_absorpt_t_max 0.887
_shelx_estimated_absorpt_t_min 0.735
_reflns_odcompleteness_completeness 99.77
_reflns_odcompleteness_iscentric 1
_reflns_odcompleteness_theta 66.97
_olex2_refinement_description
;
1. Fixed Uiso
 At 1.2 times of:
  All C(H) groups, All N(H,H) groups
 At 1.5 times of:
  All C(H,H,H,H,H,H) groups
2. Others
 Fixed Sof: H12A(0.5) H12B(0.5) H12C(0.5) H12D(0.5) H12E(0.5) H12F(0.5)
 H13A(0.5) H13B(0.5) H13C(0.5) H13D(0.5) H13E(0.5) H13F(0.5)
3.a Aromatic/amide H refined with riding coordinates:
 C1(H1), C2(H2), C3(H3), C4(H4), C5(H5)
3.b X=CH2 refined with riding coordinates:
 N1(H1A,H1B), N3(H3A,H3B)
3.c Disordered Me refined as rotating group:
 C12(H12A,H12B,H12C,H12D,H12E,H12F), C13(H13A,H13B,H13C,H13D,H13E,H13F)
;
_olex2_submission_special_instructions 'No special instructions were received'
_oxdiff_exptl_absorpt_empirical_details
;
Empirical correction (ABSPACK) includes:
- Absorption correction using spherical harmonics
- Frame scaling
;
_oxdiff_exptl_absorpt_empirical_full_max 1.204
_oxdiff_exptl_absorpt_empirical_full_min 0.823

loop_
_space_group_symop_operation_xyz
'x, y, z'
'-x, y+1/2, -z+1/2'
'-x, -y, -z'
'x, -y-1/2, z-1/2'

loop_
_atom_site_label
_atom_site_type_symbol
_atom_site_fract_x
_atom_site_fract_y
_atom_site_fract_z
_atom_site_U_iso_or_equiv
_atom_site_adp_type
_atom_site_occupancy
_atom_site_site_symmetry_order
_atom_site_calc_flag
_atom_site_refinement_flags_posn
_atom_site_refinement_flags_adp
_atom_site_refinement_flags_occupancy
_atom_site_disorder_assembly
_atom_site_disorder_group
S1 S 0.43282(5) 0.29672(5) 0.42103(4) 0.05153(19) Uani 1 1 d . . . . .
N1 N 0.7105(2) 0.3329(2) 0.70907(16) 0.0663(6) Uani 1 1 d . . . . .
H1A H 0.649911 0.327541 0.659126 0.080 Uiso 1 1 calc R . . . .
H1B H 0.695587 0.302022 0.770309 0.080 Uiso 1 1 calc R . . . .
N2 N 0.86280(17) 0.43967(16) 0.60248(12) 0.0426(4) Uani 1 1 d . . . . .
N3 N 0.82886(19) 0.50137(18) 0.43216(13) 0.0482(4) Uani 1 1 d . . . . .
H3A H 0.784050 0.505831 0.372975 0.058 Uiso 1 1 calc R . . . .
H3B H 0.906638 0.536071 0.438929 0.058 Uiso 1 1 calc R . . . .
N4 N 0.65845(18) 0.38433(17) 0.51002(13) 0.0452(4) Uani 1 1 d . . . . .
N5 N 0.60247(19) 0.43084(17) 0.32579(14) 0.0481(4) Uani 1 1 d . . . . .
C1 C 0.9365(3) 0.3043(2) 0.85865(18) 0.0569(6) Uani 1 1 d . . . . .
H1 H 0.876862 0.238546 0.855939 0.068 Uiso 1 1 calc R . . . .
C2 C 1.0335(3) 0.3114(3) 0.9391(2) 0.0712(8) Uani 1 1 d . . . . .
H2 H 1.039620 0.249894 0.989800 0.085 Uiso 1 1 calc R . . . .
C3 C 1.1212(3) 0.4087(3) 0.94459(19) 0.0680(7) Uani 1 1 d . . . . .
H3 H 1.187111 0.412397 0.998413 0.082 Uiso 1 1 calc R . . . .
C4 C 1.1114(3) 0.5010(3) 0.87043(18) 0.0592(6) Uani 1 1 d . . . . .
H4 H 1.169403 0.567788 0.875165 0.071 Uiso 1 1 calc R . . . .
C5 C 1.0159(2) 0.4941(2) 0.78939(16) 0.0476(5) Uani 1 1 d . . . . .
H5 H 1.010260 0.556304 0.739246 0.057 Uiso 1 1 calc R . . . .
C6 C 0.9275(2) 0.39518(19) 0.78156(15) 0.0434(4) Uani 1 1 d . . . . .
C7 C 0.8275(2) 0.38906(19) 0.69154(15) 0.0435(4) Uani 1 1 d . . . . .
C8 C 0.7776(2) 0.44046(18) 0.51369(15) 0.0409(4) Uani 1 1 d . . . . .
C9 C 0.5814(2) 0.38138(18) 0.41846(16) 0.0425(4) Uani 1 1 d . . . . .
C10 C 0.5005(2) 0.4012(2) 0.25287(17) 0.0459(4) Uani 1 1 d . . . . .
C11 C 0.4013(2) 0.3292(2) 0.28839(17) 0.0476(5) Uani 1 1 d . . . . .
C12 C 0.2804(3) 0.2784(3) 0.2290(2) 0.0673(7) Uani 1 1 d . . . . .
H12A H 0.222585 0.237565 0.277579 0.101 Uiso 0.5 1 calc GR . P . .
H12B H 0.309826 0.221330 0.176656 0.101 Uiso 0.5 1 calc GR . P . .
H12C H 0.231560 0.343799 0.194781 0.101 Uiso 0.5 1 calc GR . P . .
H12D H 0.286730 0.297565 0.155099 0.101 Uiso 0.5 1 calc GR . P . .
H12E H 0.199488 0.313799 0.256022 0.101 Uiso 0.5 1 calc GR . P . .
H12F H 0.277754 0.191330 0.237897 0.101 Uiso 0.5 1 calc GR . P . .
C13 C 0.5095(3) 0.4500(3) 0.14251(19) 0.0667(7) Uani 1 1 d . . . . .
H13A H 0.602595 0.464429 0.126710 0.100 Uiso 0.5 1 calc GR . P . .
H13B H 0.459956 0.525208 0.136764 0.100 Uiso 0.5 1 calc GR . P . .
H13C H 0.471800 0.391580 0.093295 0.100 Uiso 0.5 1 calc GR . P . .
H13D H 0.420306 0.456382 0.111136 0.100 Uiso 0.5 1 calc GR . P . .
H13E H 0.562945 0.395603 0.101082 0.100 Uiso 0.5 1 calc GR . P . .
H13F H 0.551100 0.529232 0.144551 0.100 Uiso 0.5 1 calc GR . P . .

loop_
_atom_site_aniso_label
_atom_site_aniso_U_11
_atom_site_aniso_U_22
_atom_site_aniso_U_33
_atom_site_aniso_U_23
_atom_site_aniso_U_13
_atom_site_aniso_U_12
S1 0.0494(3) 0.0548(3) 0.0502(3) 0.0072(2) -0.0030(2) -0.0107(2)
N1 0.0680(13) 0.0847(15) 0.0460(10) 0.0139(10) 0.0005(9) -0.0299(11)
N2 0.0467(8) 0.0467(9) 0.0344(8) 0.0009(6) 0.0031(7) -0.0044(7)
N3 0.0493(9) 0.0582(11) 0.0371(8) 0.0071(7) -0.0007(7) -0.0112(8)
N4 0.0461(9) 0.0504(10) 0.0392(9) -0.0012(7) 0.0017(7) -0.0064(7)
N5 0.0481(9) 0.0551(11) 0.0410(9) -0.0007(7) -0.0005(7) -0.0065(8)
C1 0.0781(16) 0.0464(13) 0.0465(12) 0.0062(9) 0.0073(11) 0.0061(11)
C2 0.095(2) 0.0723(18) 0.0462(12) 0.0152(11) 0.0012(12) 0.0257(16)
C3 0.0664(15) 0.095(2) 0.0421(12) -0.0025(12) -0.0070(11) 0.0183(14)
C4 0.0543(12) 0.0777(17) 0.0455(12) -0.0084(10) 0.0009(10) -0.0017(11)
C5 0.0548(11) 0.0512(12) 0.0369(9) 0.0007(8) 0.0042(8) -0.0010(9)
C6 0.0542(11) 0.0422(10) 0.0341(9) -0.0003(7) 0.0070(8) 0.0035(8)
C7 0.0525(11) 0.0392(10) 0.0389(10) -0.0020(7) 0.0062(8) -0.0039(8)
C8 0.0443(9) 0.0415(10) 0.0369(9) -0.0026(7) 0.0031(7) -0.0018(8)
C9 0.0460(10) 0.0402(10) 0.0415(10) -0.0032(7) 0.0025(8) 0.0004(8)
C10 0.0487(10) 0.0450(11) 0.0439(10) 0.0007(8) -0.0028(8) -0.0007(8)
C11 0.0475(10) 0.0433(11) 0.0517(11) 0.0015(8) -0.0030(9) 0.0005(8)
C12 0.0581(14) 0.0765(17) 0.0665(15) 0.0098(12) -0.0146(12) -0.0163(12)
C13 0.0687(15) 0.0830(19) 0.0477(12) 0.0135(12) -0.0106(11) -0.0192(13)

loop_
_atom_type_symbol
_atom_type_description
_atom_type_scat_dispersion_real
_atom_type_scat_dispersion_imag
_atom_type_scat_source
C C 0.0181 0.0091 'International Tables Vol C Tables 4.2.6.8 and 6.1.1.4'
H H 0.0000 0.0000 'International Tables Vol C Tables 4.2.6.8 and 6.1.1.4'
N N 0.0311 0.0180 'International Tables Vol C Tables 4.2.6.8 and 6.1.1.4'
S S 0.3331 0.5567 'International Tables Vol C Tables 4.2.6.8 and 6.1.1.4'

loop_
_geom_angle_atom_site_label_1
_geom_angle_atom_site_label_2
_geom_angle_atom_site_label_3
_geom_angle
_geom_angle_site_symmetry_1
_geom_angle_site_symmetry_3
_geom_angle_publ_flag
C11 S1 C9 90.19(10) . . ?
H1A N1 H1B 120.0 . . ?
C7 N1 H1A 120.0 . . ?
C7 N1 H1B 120.0 . . ?
C7 N2 C8 121.86(17) . . ?
H3A N3 H3B 120.0 . . ?
C8 N3 H3A 120.0 . . ?
C8 N3 H3B 120.0 . . ?
C8 N4 C9 120.93(17) . . ?
C9 N5 C10 111.48(18) . . ?
C2 C1 H1 119.9 . . ?
C2 C1 C6 120.2(3) . . ?
C6 C1 H1 119.9 . . ?
C1 C2 H2 119.8 . . ?
C3 C2 C1 120.4(2) . . ?
C3 C2 H2 119.8 . . ?
C2 C3 H3 120.0 . . ?
C2 C3 C4 120.1(2) . . ?
C4 C3 H3 120.0 . . ?
C3 C4 H4 120.0 . . ?
C5 C4 C3 120.0(3) . . ?
C5 C4 H4 120.0 . . ?
C4 C5 H5 119.6 . . ?
C4 C5 C6 120.8(2) . . ?
C6 C5 H5 119.6 . . ?
C1 C6 C5 118.5(2) . . ?
C1 C6 C7 122.0(2) . . ?
C5 C6 C7 119.47(18) . . ?
N1 C7 C6 117.13(18) . . ?
N2 C7 N1 126.1(2) . . ?
N2 C7 C6 116.74(18) . . ?
N3 C8 N2 113.04(17) . . ?
N4 C8 N2 123.06(18) . . ?
N4 C8 N3 123.89(18) . . ?
N4 C9 S1 116.68(15) . . ?
N5 C9 S1 113.04(15) . . ?
N5 C9 N4 130.26(19) . . ?
N5 C10 C13 118.3(2) . . ?
C11 C10 N5 116.11(19) . . ?
C11 C10 C13 125.5(2) . . ?
C10 C11 S1 109.16(16) . . ?
C10 C11 C12 129.0(2) . . ?
C12 C11 S1 121.86(18) . . ?
C11 C12 H12A 109.5 . . ?
C11 C12 H12B 109.5 . . ?
C11 C12 H12C 109.5 . . ?
C11 C12 H12D 109.5 . . ?
C11 C12 H12E 109.5 . . ?
C11 C12 H12F 109.5 . . ?
H12A C12 H12B 109.5 . . ?
H12A C12 H12C 109.5 . . ?
H12A C12 H12D 141.1 . . ?
H12A C12 H12E 56.3 . . ?
H12A C12 H12F 56.3 . . ?
H12B C12 H12C 109.5 . . ?
H12B C12 H12D 56.3 . . ?
H12B C12 H12E 141.1 . . ?
H12B C12 H12F 56.3 . . ?
H12C C12 H12D 56.3 . . ?
H12C C12 H12E 56.3 . . ?
H12C C12 H12F 141.1 . . ?
H12D C12 H12E 109.5 . . ?
H12D C12 H12F 109.5 . . ?
H12E C12 H12F 109.5 . . ?
C10 C13 H13A 109.5 . . ?
C10 C13 H13B 109.5 . . ?
C10 C13 H13C 109.5 . . ?
C10 C13 H13D 109.5 . . ?
C10 C13 H13E 109.5 . . ?
C10 C13 H13F 109.5 . . ?
H13A C13 H13B 109.5 . . ?
H13A C13 H13C 109.5 . . ?
H13A C13 H13D 141.1 . . ?
H13A C13 H13E 56.3 . . ?
H13A C13 H13F 56.3 . . ?
H13B C13 H13C 109.5 . . ?
H13B C13 H13D 56.3 . . ?
H13B C13 H13E 141.1 . . ?
H13B C13 H13F 56.3 . . ?
H13C C13 H13D 56.3 . . ?
H13C C13 H13E 56.3 . . ?
H13C C13 H13F 141.1 . . ?
H13D C13 H13E 109.5 . . ?
H13D C13 H13F 109.5 . . ?
H13E C13 H13F 109.5 . . ?

loop_
_geom_bond_atom_site_label_1
_geom_bond_atom_site_label_2
_geom_bond_distance
_geom_bond_site_symmetry_2
_geom_bond_publ_flag
S1 C9 1.738(2) . ?
S1 C11 1.732(2) . ?
N1 H1A 0.8600 . ?
N1 H1B 0.8600 . ?
N1 C7 1.334(3) . ?
N2 C7 1.309(3) . ?
N2 C8 1.384(3) . ?
N3 H3A 0.8600 . ?
N3 H3B 0.8600 . ?
N3 C8 1.337(3) . ?
N4 C8 1.328(3) . ?
N4 C9 1.368(3) . ?
N5 C9 1.311(3) . ?
N5 C10 1.386(3) . ?
C1 H1 0.9300 . ?
C1 C2 1.381(4) . ?
C1 C6 1.393(3) . ?
C2 H2 0.9300 . ?
C2 C3 1.374(5) . ?
C3 H3 0.9300 . ?
C3 C4 1.379(4) . ?
C4 H4 0.9300 . ?
C4 C5 1.376(3) . ?
C5 H5 0.9300 . ?
C5 C6 1.394(3) . ?
C6 C7 1.488(3) . ?
C10 C11 1.345(3) . ?
C10 C13 1.497(3) . ?
C11 C12 1.500(3) . ?
C12 H12A 0.9600 . ?
C12 H12B 0.9600 . ?
C12 H12C 0.9600 . ?
C12 H12D 0.9600 . ?
C12 H12E 0.9600 . ?
C12 H12F 0.9600 . ?
C13 H13A 0.9600 . ?
C13 H13B 0.9600 . ?
C13 H13C 0.9600 . ?
C13 H13D 0.9600 . ?
C13 H13E 0.9600 . ?
C13 H13F 0.9600 . ?

loop_
_geom_torsion_atom_site_label_1
_geom_torsion_atom_site_label_2
_geom_torsion_atom_site_label_3
_geom_torsion_atom_site_label_4
_geom_torsion
_geom_torsion_site_symmetry_1
_geom_torsion_site_symmetry_2
_geom_torsion_site_symmetry_3
_geom_torsion_site_symmetry_4
_geom_torsion_publ_flag
N5 C10 C11 S1 0.9(3) . . . . ?
N5 C10 C11 C12 -178.0(2) . . . . ?
C1 C2 C3 C4 0.9(4) . . . . ?
C1 C6 C7 N1 30.9(3) . . . . ?
C1 C6 C7 N2 -149.2(2) . . . . ?
C2 C1 C6 C5 -1.7(3) . . . . ?
C2 C1 C6 C7 177.9(2) . . . . ?
C2 C3 C4 C5 -1.5(4) . . . . ?
C3 C4 C5 C6 0.5(4) . . . . ?
C4 C5 C6 C1 1.1(3) . . . . ?
C4 C5 C6 C7 -178.6(2) . . . . ?
C5 C6 C7 N1 -149.4(2) . . . . ?
C5 C6 C7 N2 30.4(3) . . . . ?
C6 C1 C2 C3 0.7(4) . . . . ?
C7 N2 C8 N3 177.00(19) . . . . ?
C7 N2 C8 N4 -4.1(3) . . . . ?
C8 N2 C7 N1 0.4(3) . . . . ?
C8 N2 C7 C6 -179.47(18) . . . . ?
C8 N4 C9 S1 175.87(16) . . . . ?
C8 N4 C9 N5 -2.5(3) . . . . ?
C9 S1 C11 C10 -1.09(18) . . . . ?
C9 S1 C11 C12 177.9(2) . . . . ?
C9 N4 C8 N2 -175.99(19) . . . . ?
C9 N4 C8 N3 2.7(3) . . . . ?
C9 N5 C10 C11 -0.2(3) . . . . ?
C9 N5 C10 C13 -179.7(2) . . . . ?
C10 N5 C9 S1 -0.7(2) . . . . ?
C10 N5 C9 N4 177.7(2) . . . . ?
C11 S1 C9 N4 -177.56(17) . . . . ?
C11 S1 C9 N5 1.06(17) . . . . ?
C13 C10 C11 S1 -179.6(2) . . . . ?
C13 C10 C11 C12 1.5(4) . . . . ?
